data_7021161
loop_
_publ_author_name
'Keske, Eric C.'
'Zenkina, Olena V.'
'Asadi, Ali'
'Sun, Hongsui'
'Praetorius, Jeremy M.'
'Allen, Daryl P.'
'Covelli, Danielle'
'Patrick, Brian O.'
'Wang, Ruiyao'
'Kennepohl, Pierre'
'James, Brian R.'
'Crudden, Cathleen M.'

_publ_section_title
;
 Dioxygen adducts of rhodium N-heterocyclic carbene complexes.
;
_journal_issue 20
_journal_name_full 'Dalton transactions (Cambridge, England : 2003)'
_journal_page_first 7414
_journal_page_last 7423
_journal_paper_doi 10.1039/c3dt32264e
_journal_volume 42
_journal_year 2013
_chemical_formula_sum 'C54 H72 Cl1.08 N4 O1.84 Rh'
_chemical_formula_weight 947.74
_chemical_name_common
;chloro-peroxo-bis(1,3-bis(2,6-diisopropylphenyl)imidazol-2-
ylidene)-rhodium
;
_chemical_name_systematic
;
?
;
_space_group_IT_number 14
_symmetry_cell_setting monoclinic
_symmetry_space_group_name_Hall '-P 2ybc'
_symmetry_space_group_name_H-M 'P 1 21/c 1'
_atom_sites_solution_hydrogens geom
_atom_sites_solution_primary direct
_atom_sites_solution_secondary difmap
_audit_creation_method SHELXL-97
_cell_angle_alpha 90.00
_cell_angle_beta 95.120(2)
_cell_angle_gamma 90.00
_cell_formula_units_Z 4
_cell_length_a 12.6388(12)
_cell_length_b 21.168(2)
_cell_length_c 19.895(2)
_cell_measurement_temperature 180(2)
_cell_volume 5301.4(9)
_computing_cell_refinement 'Bruker SMART'
_computing_data_collection 'Bruker SMART'
_computing_data_reduction 'Bruker SHELXTL'
_computing_molecular_graphics 'Bruker SHELXTL'
_computing_publication_material 'Bruker SHELXTL'
_computing_structure_refinement 'SHELXL-97 (Sheldrick, 1997)'
_computing_structure_solution 'SHELXS-97 (Sheldrick, 1990)'
_diffrn_ambient_temperature 180(2)
_diffrn_measured_fraction_theta_full 0.999
_diffrn_measured_fraction_theta_max 0.999
_diffrn_measurement_device_type 'CCD area detector'
_diffrn_measurement_method 'phi and omega scans'
_diffrn_radiation_monochromator graphite
_diffrn_radiation_source 'fine-focus sealed tube'
_diffrn_radiation_type MoK\a
_diffrn_radiation_wavelength 0.71073
_diffrn_reflns_av_R_equivalents 0.0478
_diffrn_reflns_av_sigmaI/netI 0.0870
_diffrn_reflns_limit_h_max 15
_diffrn_reflns_limit_h_min -14
_diffrn_reflns_limit_k_max 25
_diffrn_reflns_limit_k_min -25
_diffrn_reflns_limit_l_max 23
_diffrn_reflns_limit_l_min -23
_diffrn_reflns_number 30576
_diffrn_reflns_theta_full 25.00
_diffrn_reflns_theta_max 25.00
_diffrn_reflns_theta_min 1.88
_exptl_absorpt_coefficient_mu 0.417
_exptl_absorpt_correction_T_max 0.9835
_exptl_absorpt_correction_T_min 0.8510
_exptl_absorpt_correction_type 'Empirical (Bruker SADABS)'
_exptl_absorpt_process_details 'Bruker SADABS'
_exptl_crystal_colour blue-purple
_exptl_crystal_density_diffrn 1.187
_exptl_crystal_density_method 'not measured'
_exptl_crystal_description plate
_exptl_crystal_F_000 2008
_exptl_crystal_size_max 0.40
_exptl_crystal_size_mid 0.20
_exptl_crystal_size_min 0.04
_refine_diff_density_max 0.729
_refine_diff_density_min -0.504
_refine_diff_density_rms 0.056
_refine_ls_extinction_method none
_refine_ls_goodness_of_fit_ref 0.845
_refine_ls_hydrogen_treatment mixed
_refine_ls_matrix_type full
_refine_ls_number_parameters 596
_refine_ls_number_reflns 9330
_refine_ls_number_restraints 1
_refine_ls_restrained_S_all 0.845
_refine_ls_R_factor_all 0.0709
_refine_ls_R_factor_gt 0.0384
_refine_ls_shift/su_max 0.001
_refine_ls_shift/su_mean 0.000
_refine_ls_structure_factor_coef Fsqd
_refine_ls_weighting_details 'calc w=1/[\s^2^(Fo^2^)+(0.0283P)^2^+0.0000P] where P=(Fo^2^+2Fc^2^)/3'
_refine_ls_weighting_scheme calc
_refine_ls_wR_factor_gt 0.0701
_refine_ls_wR_factor_ref 0.0758
_reflns_number_gt 5878
_reflns_number_total 9330
_reflns_threshold_expression >2sigma(I)
_cod_data_source_file c3dt32264e.txt
_cod_data_source_block cc19
_cod_depositor_comments
;
The following automatic conversions were performed:

'_symmetry_cell_setting' value 'Monoclinic' changed to 'monoclinic'
according to /home/saulius/struct/CIF-dictionaries/cif_core.dic
dictionary named 'cif_core.dic' version 2.4.2 from 2011-04-26.

Automatic conversion script
Id: cif_fix_values 1891 2012-01-12 08:04:46Z andrius 
;
_cod_original_cell_volume 5301.3(9)
_cod_original_sg_symbol_H-M P2(1)/c
_cod_database_code 7021161

loop_
_symmetry_equiv_pos_as_xyz
'x, y, z'
'-x, y+1/2, -z+1/2'
'-x, -y, -z'
'x, -y-1/2, z-1/2'

loop_
_atom_site_label
_atom_site_type_symbol
_atom_site_fract_x
_atom_site_fract_y
_atom_site_fract_z
_atom_site_U_iso_or_equiv
_atom_site_adp_type
_atom_site_occupancy
_atom_site_symmetry_multiplicity
_atom_site_calc_flag
_atom_site_refinement_flags
_atom_site_disorder_assembly
_atom_site_disorder_group
Rh1 Rh 0.74208(2) 0.031802(11) 0.245861(13) 0.02630(8) Uani 1 1 d . . .
Cl1 Cl 0.69529(8) 0.03480(4) 0.13214(4) 0.0583(3) Uani 1 1 d . . .
O1 O 0.7209(4) 0.03612(12) 0.34364(16) 0.0383(12) Uani 0.921(11) 1 d P . .
O2 O 0.8262(3) 0.02384(17) 0.3352(3) 0.0371(9) Uani 0.921(11) 1 d P . .
N1 N 0.77355(19) -0.11153(11) 0.21851(12) 0.0280(6) Uani 1 1 d . . .
N2 N 0.63657(19) -0.09708(11) 0.27231(12) 0.0265(6) Uani 1 1 d . . .
N3 N 0.86407(19) 0.15766(11) 0.26945(12) 0.0293(6) Uani 1 1 d . . .
N4 N 0.70088(19) 0.17708(11) 0.24019(12) 0.0270(6) Uani 1 1 d . . .
C1 C 0.7159(2) -0.06406(14) 0.24519(14) 0.0259(7) Uani 1 1 d . . .
C2 C 0.7308(2) -0.17082(14) 0.22945(15) 0.0333(8) Uani 1 1 d . . .
H2A H 0.7576 -0.2103 0.2159 0.040 Uiso 1 1 calc R . .
C3 C 0.6449(2) -0.16169(14) 0.26262(15) 0.0328(8) Uani 1 1 d . . .
H3A H 0.5984 -0.1933 0.2768 0.039 Uiso 1 1 calc R . .
C4 C 0.8713(3) -0.10625(14) 0.18632(16) 0.0320(8) Uani 1 1 d . . .
C5 C 0.9674(3) -0.10153(14) 0.22741(16) 0.0334(8) Uani 1 1 d . . .
C6 C 1.0605(3) -0.10352(15) 0.19512(18) 0.0439(9) Uani 1 1 d . . .
H6A H 1.1269 -0.1008 0.2214 0.053 Uiso 1 1 calc R . .
C7 C 1.0592(3) -0.10940(16) 0.12590(19) 0.0518(10) Uani 1 1 d . . .
H7A H 1.1242 -0.1105 0.1053 0.062 Uiso 1 1 calc R . .
C8 C 0.9633(3) -0.11371(16) 0.08641(18) 0.0499(10) Uani 1 1 d . . .
H8A H 0.9631 -0.1177 0.0388 0.060 Uiso 1 1 calc R . .
C9 C 0.8670(3) -0.11219(15) 0.11570(17) 0.0377(8) Uani 1 1 d . . .
C10 C 0.7618(3) -0.12007(16) 0.07198(17) 0.0479(10) Uani 1 1 d . . .
H10A H 0.7028 -0.1080 0.0998 0.057 Uiso 1 1 calc R . .
C11 C 0.7550(3) -0.07738(18) 0.00890(17) 0.0699(13) Uani 1 1 d . . .
H11A H 0.7668 -0.0333 0.0227 0.105 Uiso 1 1 calc R . .
H11B H 0.6845 -0.0815 -0.0156 0.105 Uiso 1 1 calc R . .
H11C H 0.8094 -0.0902 -0.0205 0.105 Uiso 1 1 calc R . .
C12 C 0.7459(3) -0.18981(17) 0.05094(18) 0.0671(12) Uani 1 1 d . . .
H12A H 0.7538 -0.2167 0.0912 0.101 Uiso 1 1 calc R . .
H12B H 0.7993 -0.2016 0.0204 0.101 Uiso 1 1 calc R . .
H12C H 0.6747 -0.1954 0.0279 0.101 Uiso 1 1 calc R . .
C13 C 0.9697(2) -0.09819(14) 0.30434(15) 0.0357(8) Uani 1 1 d . . .
H13A H 0.8989 -0.0821 0.3154 0.043 Uiso 1 1 calc R . .
C14 C 1.0530(3) -0.05331(17) 0.33577(18) 0.0598(11) Uani 1 1 d . . .
H14A H 1.0445 -0.0120 0.3138 0.090 Uiso 1 1 calc R . .
H14B H 1.1238 -0.0700 0.3298 0.090 Uiso 1 1 calc R . .
H14C H 1.0445 -0.0488 0.3840 0.090 Uiso 1 1 calc R . .
C15 C 0.9838(3) -0.16427(16) 0.33500(18) 0.0709(13) Uani 1 1 d . . .
H15A H 0.9303 -0.1928 0.3129 0.106 Uiso 1 1 calc R . .
H15B H 0.9750 -0.1623 0.3834 0.106 Uiso 1 1 calc R . .
H15C H 1.0549 -0.1801 0.3283 0.106 Uiso 1 1 calc R . .
C16 C 0.5488(2) -0.07261(13) 0.30703(15) 0.0272(7) Uani 1 1 d . . .
C17 C 0.5591(2) -0.07418(13) 0.37791(16) 0.0312(8) Uani 1 1 d . . .
C18 C 0.4675(3) -0.06126(14) 0.41009(17) 0.0393(9) Uani 1 1 d . . .
H18A H 0.4709 -0.0617 0.4580 0.047 Uiso 1 1 calc R . .
C19 C 0.3718(3) -0.04777(14) 0.37312(17) 0.0424(9) Uani 1 1 d . . .
H19A H 0.3098 -0.0409 0.3958 0.051 Uiso 1 1 calc R . .
C20 C 0.3662(3) -0.04432(14) 0.30357(17) 0.0394(9) Uani 1 1 d . . .
H20A H 0.3008 -0.0334 0.2791 0.047 Uiso 1 1 calc R . .
C21 C 0.4551(2) -0.05652(13) 0.26855(16) 0.0318(8) Uani 1 1 d . . .
C22 C 0.6638(2) -0.08919(14) 0.41885(16) 0.0353(8) Uani 1 1 d . . .
H22A H 0.7216 -0.0853 0.3879 0.042 Uiso 1 1 calc R . .
C23 C 0.6664(3) -0.15672(15) 0.44597(17) 0.0567(11) Uani 1 1 d . . .
H23A H 0.6569 -0.1865 0.4082 0.085 Uiso 1 1 calc R . .
H23B H 0.6090 -0.1624 0.4754 0.085 Uiso 1 1 calc R . .
H23C H 0.7349 -0.1646 0.4717 0.085 Uiso 1 1 calc R . .
C24 C 0.6881(2) -0.04219(14) 0.47666(15) 0.0432(9) Uani 1 1 d . . .
H24A H 0.6776 0.0010 0.4596 0.065 Uiso 1 1 calc R . .
H24B H 0.7620 -0.0474 0.4954 0.065 Uiso 1 1 calc R . .
H24C H 0.6404 -0.0500 0.5120 0.065 Uiso 1 1 calc R . .
C25 C 0.4475(3) -0.05392(14) 0.19160(16) 0.0362(8) Uani 1 1 d . . .
H25A H 0.5214 -0.0563 0.1775 0.043 Uiso 1 1 calc R . .
C26 C 0.3866(3) -0.11143(19) 0.16200(19) 0.0816(14) Uani 1 1 d . . .
H26A H 0.3877 -0.1115 0.1128 0.122 Uiso 1 1 calc R . .
H26B H 0.3129 -0.1095 0.1736 0.122 Uiso 1 1 calc R . .
H26C H 0.4201 -0.1501 0.1806 0.122 Uiso 1 1 calc R . .
C27 C 0.3985(3) 0.00693(18) 0.16399(18) 0.0799(14) Uani 1 1 d . . .
H27A H 0.4368 0.0429 0.1855 0.120 Uiso 1 1 calc R . .
H27B H 0.3238 0.0087 0.1734 0.120 Uiso 1 1 calc R . .
H27C H 0.4033 0.0087 0.1151 0.120 Uiso 1 1 calc R . .
C28 C 0.7698(2) 0.12764(13) 0.24962(15) 0.0251(7) Uani 1 1 d . . .
C29 C 0.8521(3) 0.22256(14) 0.27224(15) 0.0357(8) Uani 1 1 d . . .
H29A H 0.9062 0.2525 0.2848 0.043 Uiso 1 1 calc R . .
C30 C 0.7499(3) 0.23515(13) 0.25401(16) 0.0338(8) Uani 1 1 d . . .
H30A H 0.7173 0.2756 0.2511 0.041 Uiso 1 1 calc R . .
C31 C 0.9684(3) 0.12977(14) 0.28349(18) 0.0375(8) Uani 1 1 d . . .
C32 C 1.0251(3) 0.11251(15) 0.2293(2) 0.0495(10) Uani 1 1 d . B .
C33 C 1.1306(3) 0.09352(17) 0.2445(3) 0.0703(14) Uani 1 1 d . . .
H33A H 1.1715 0.0806 0.2091 0.084 Uiso 1 1 calc R . .
C34 C 1.1761(3) 0.09324(19) 0.3104(3) 0.0811(17) Uani 1 1 d . . .
H34A H 1.2484 0.0814 0.3195 0.097 Uiso 1 1 calc R . .
C35 C 1.1181(3) 0.10990(18) 0.3627(3) 0.0698(13) Uani 1 1 d . . .
H35A H 1.1509 0.1091 0.4075 0.084 Uiso 1 1 calc R . .
C36 C 1.0108(3) 0.12815(15) 0.3513(2) 0.0479(10) Uani 1 1 d . . .
C37 C 0.9760(3) 0.11400(18) 0.1563(2) 0.0594(11) Uani 1 1 d D . .
H37A H 0.8988 0.1245 0.1551 0.071 Uiso 1 1 calc R A 1
C38 C 0.9909(4) 0.05356(17) 0.1179(2) 0.0866(15) Uani 1 1 d . B .
H38A H 0.9597 0.0183 0.1412 0.130 Uiso 1 1 calc R . .
H38B H 1.0669 0.0458 0.1155 0.130 Uiso 1 1 calc R . .
H38C H 0.9557 0.0574 0.0722 0.130 Uiso 1 1 calc R . .
C39A C 1.035(3) 0.1663(12) 0.1200(13) 0.077(7) Uani 0.56(9) 1 d PD B 1
H39A H 1.0019 0.1717 0.0740 0.115 Uiso 0.56(9) 1 calc PR B 1
H39B H 1.1098 0.1541 0.1184 0.115 Uiso 0.56(9) 1 calc PR B 1
H39C H 1.0315 0.2061 0.1448 0.115 Uiso 0.56(9) 1 calc PR B 1
C39B C 0.995(6) 0.1740(13) 0.1154(19) 0.096(12) Uani 0.44(9) 1 d PD B 2
H39D H 0.9609 0.1694 0.0695 0.144 Uiso 0.44(9) 1 calc PR B 2
H39E H 1.0716 0.1803 0.1136 0.144 Uiso 0.44(9) 1 calc PR B 2
H39F H 0.9650 0.2106 0.1372 0.144 Uiso 0.44(9) 1 calc PR B 2
C40 C 0.9473(3) 0.14438(16) 0.41002(18) 0.0565(11) Uani 1 1 d . . .
H40A H 0.8712 0.1487 0.3921 0.068 Uiso 1 1 calc R . .
C41 C 0.9828(4) 0.20757(18) 0.4419(2) 0.0963(17) Uani 1 1 d . . .
H41A H 0.9776 0.2406 0.4072 0.145 Uiso 1 1 calc R . .
H41B H 1.0565 0.2042 0.4615 0.145 Uiso 1 1 calc R . .
H41C H 0.9370 0.2184 0.4774 0.145 Uiso 1 1 calc R . .
C42 C 0.9540(3) 0.09189(18) 0.46416(19) 0.0758(13) Uani 1 1 d . . .
H42A H 0.9346 0.0513 0.4429 0.114 Uiso 1 1 calc R . .
H42B H 0.9050 0.1016 0.4982 0.114 Uiso 1 1 calc R . .
H42C H 1.0267 0.0895 0.4857 0.114 Uiso 1 1 calc R . .
C43 C 0.5880(2) 0.17407(13) 0.21899(16) 0.0282(8) Uani 1 1 d . . .
C44 C 0.5170(3) 0.16707(13) 0.26891(16) 0.0314(8) Uani 1 1 d . . .
C45 C 0.4086(3) 0.17024(14) 0.24798(19) 0.0425(9) Uani 1 1 d . . .
H45A H 0.3581 0.1663 0.2804 0.051 Uiso 1 1 calc R . .
C46 C 0.3740(3) 0.17904(15) 0.1810(2) 0.0502(10) Uani 1 1 d . . .
H46A H 0.3000 0.1803 0.1678 0.060 Uiso 1 1 calc R . .
C47 C 0.4449(3) 0.18607(15) 0.13292(18) 0.0466(10) Uani 1 1 d . . .
H47A H 0.4191 0.1923 0.0871 0.056 Uiso 1 1 calc R . .
C48 C 0.5555(3) 0.18420(14) 0.15074(16) 0.0385(9) Uani 1 1 d . . .
C49 C 0.5549(3) 0.15801(15) 0.34264(16) 0.0380(8) Uani 1 1 d . . .
H49A H 0.6328 0.1490 0.3454 0.046 Uiso 1 1 calc R . .
C50 C 0.5015(3) 0.10263(16) 0.37376(18) 0.0583(11) Uani 1 1 d . . .
H50A H 0.5082 0.0650 0.3457 0.087 Uiso 1 1 calc R . .
H50B H 0.4262 0.1122 0.3765 0.087 Uiso 1 1 calc R . .
H50C H 0.5357 0.0948 0.4192 0.087 Uiso 1 1 calc R . .
C51 C 0.5393(4) 0.21776(18) 0.38337(19) 0.0972(17) Uani 1 1 d . . .
H51A H 0.5791 0.2526 0.3652 0.146 Uiso 1 1 calc R . .
H51B H 0.5652 0.2106 0.4307 0.146 Uiso 1 1 calc R . .
H51C H 0.4636 0.2285 0.3805 0.146 Uiso 1 1 calc R . .
C52 C 0.6337(3) 0.19551(17) 0.09837(16) 0.0504(10) Uani 1 1 d . . .
H52A H 0.7039 0.1780 0.1167 0.060 Uiso 1 1 calc R . .
C53 C 0.6486(3) 0.26719(17) 0.08633(18) 0.0671(12) Uani 1 1 d . . .
H53A H 0.6712 0.2879 0.1293 0.101 Uiso 1 1 calc R . .
H53B H 0.5811 0.2855 0.0675 0.101 Uiso 1 1 calc R . .
H53C H 0.7027 0.2735 0.0546 0.101 Uiso 1 1 calc R . .
C54 C 0.6023(3) 0.16241(19) 0.03084(17) 0.0808(14) Uani 1 1 d . . .
H54A H 0.5888 0.1176 0.0389 0.121 Uiso 1 1 calc R . .
H54B H 0.6603 0.1664 0.0015 0.121 Uiso 1 1 calc R . .
H54C H 0.5380 0.1821 0.0090 0.121 Uiso 1 1 calc R . .
Cl2 Cl 0.7919(12) 0.0290(7) 0.3617(10) 0.020(7) Uani 0.079(11) 1 d P . .

loop_
_atom_site_aniso_label
_atom_site_aniso_U_11
_atom_site_aniso_U_22
_atom_site_aniso_U_33
_atom_site_aniso_U_23
_atom_site_aniso_U_13
_atom_site_aniso_U_12
Rh1 0.02922(15) 0.02723(12) 0.02265(14) 0.00087(14) 0.00340(10) 0.00079(13)
Cl1 0.0980(8) 0.0427(5) 0.0322(5) 0.0022(5) -0.0045(5) -0.0027(6)
O1 0.057(3) 0.0376(15) 0.0229(16) 0.0019(13) 0.017(2) 0.0039(16)
O2 0.044(2) 0.0413(18) 0.025(2) 0.0011(17) -0.0071(16) 0.0046(16)
N1 0.0303(16) 0.0285(15) 0.0256(15) -0.0026(12) 0.0051(12) 0.0014(12)
N2 0.0279(16) 0.0258(14) 0.0256(15) -0.0018(12) 0.0008(12) 0.0004(12)
N3 0.0286(16) 0.0313(15) 0.0283(16) 0.0049(12) 0.0050(13) -0.0026(12)
N4 0.0311(16) 0.0287(15) 0.0213(15) 0.0000(12) 0.0033(13) -0.0017(12)
C1 0.0260(19) 0.0333(17) 0.0175(17) -0.0016(15) -0.0020(15) 0.0006(14)
C2 0.040(2) 0.0245(17) 0.035(2) -0.0037(15) 0.0009(17) 0.0040(15)
C3 0.037(2) 0.0258(18) 0.036(2) -0.0004(15) 0.0070(17) -0.0019(15)
C4 0.036(2) 0.0284(18) 0.033(2) -0.0034(16) 0.0096(17) 0.0032(15)
C5 0.035(2) 0.0307(18) 0.034(2) -0.0034(16) 0.0052(17) 0.0026(15)
C6 0.034(2) 0.050(2) 0.048(2) -0.0055(19) 0.0042(19) 0.0006(17)
C7 0.045(3) 0.063(3) 0.052(3) -0.008(2) 0.026(2) 0.0003(19)
C8 0.057(3) 0.061(3) 0.034(2) -0.0060(19) 0.016(2) 0.004(2)
C9 0.040(2) 0.041(2) 0.033(2) -0.0020(17) 0.0073(18) 0.0047(16)
C10 0.051(2) 0.064(3) 0.029(2) -0.0038(19) 0.0034(18) 0.0087(19)
C11 0.081(3) 0.094(3) 0.035(2) 0.001(2) 0.001(2) 0.022(2)
C12 0.067(3) 0.079(3) 0.053(3) -0.015(2) -0.012(2) -0.005(2)
C13 0.036(2) 0.038(2) 0.033(2) 0.0024(17) 0.0034(17) 0.0042(16)
C14 0.064(3) 0.070(3) 0.044(3) -0.004(2) -0.002(2) -0.017(2)
C15 0.118(4) 0.053(3) 0.041(3) 0.009(2) 0.000(2) -0.001(2)
C16 0.0289(19) 0.0257(17) 0.0275(19) -0.0006(15) 0.0056(16) -0.0037(14)
C17 0.036(2) 0.0267(18) 0.031(2) 0.0007(15) 0.0040(17) -0.0022(14)
C18 0.043(2) 0.046(2) 0.030(2) -0.0010(16) 0.0115(18) -0.0012(17)
C19 0.034(2) 0.054(2) 0.041(2) -0.0084(18) 0.0128(18) -0.0023(16)
C20 0.029(2) 0.047(2) 0.042(2) -0.0061(18) 0.0019(17) 0.0018(16)
C21 0.033(2) 0.0284(17) 0.033(2) -0.0039(15) 0.0026(17) -0.0004(14)
C22 0.038(2) 0.038(2) 0.029(2) 0.0026(16) 0.0021(16) 0.0026(16)
C23 0.073(3) 0.047(2) 0.047(3) 0.0049(19) -0.013(2) 0.004(2)
C24 0.045(2) 0.053(2) 0.031(2) 0.0012(18) -0.0015(17) 0.0010(18)
C25 0.034(2) 0.044(2) 0.030(2) -0.0032(16) -0.0009(16) 0.0046(15)
C26 0.120(4) 0.081(3) 0.044(3) -0.026(2) 0.006(3) -0.030(3)
C27 0.124(4) 0.073(3) 0.042(3) 0.008(2) 0.003(3) 0.035(3)
C28 0.0273(19) 0.0315(17) 0.0172(16) 0.0037(15) 0.0057(15) -0.0008(14)
C29 0.041(2) 0.0283(19) 0.037(2) 0.0008(16) 0.0021(18) -0.0077(15)
C30 0.044(2) 0.0241(15) 0.0327(19) 0.0026(18) 0.0028(16) 0.0019(18)
C31 0.031(2) 0.0332(19) 0.048(2) 0.0057(17) 0.0037(18) -0.0043(15)
C32 0.038(2) 0.038(2) 0.075(3) 0.013(2) 0.020(2) 0.0015(17)
C33 0.047(3) 0.051(3) 0.118(4) 0.023(3) 0.039(3) 0.008(2)
C34 0.030(3) 0.059(3) 0.153(6) 0.031(3) 0.000(3) -0.003(2)
C35 0.045(3) 0.054(3) 0.105(4) 0.020(3) -0.023(3) -0.006(2)
C36 0.037(2) 0.037(2) 0.067(3) 0.008(2) -0.014(2) -0.0082(17)
C37 0.069(3) 0.056(3) 0.059(3) 0.007(2) 0.041(2) 0.013(2)
C38 0.113(4) 0.051(3) 0.104(4) -0.002(3) 0.052(3) -0.006(2)
C39A 0.153(18) 0.040(8) 0.041(8) 0.005(6) 0.023(9) 0.019(8)
C39B 0.16(3) 0.034(9) 0.099(16) 0.009(9) 0.033(16) 0.013(12)
C40 0.070(3) 0.055(3) 0.040(2) 0.000(2) -0.017(2) -0.006(2)
C41 0.149(5) 0.068(3) 0.064(3) -0.009(3) -0.035(3) -0.007(3)
C42 0.100(4) 0.079(3) 0.044(3) 0.008(2) -0.020(2) -0.010(3)
C43 0.029(2) 0.0219(17) 0.033(2) -0.0018(15) -0.0011(16) 0.0047(14)
C44 0.037(2) 0.0237(17) 0.034(2) 0.0004(15) 0.0042(17) 0.0004(14)
C45 0.034(2) 0.035(2) 0.059(3) 0.0021(18) 0.009(2) 0.0001(16)
C46 0.038(2) 0.039(2) 0.070(3) 0.003(2) -0.014(2) -0.0007(17)
C47 0.055(3) 0.043(2) 0.039(2) 0.0002(18) -0.013(2) 0.0033(18)
C48 0.050(2) 0.0326(19) 0.032(2) -0.0025(16) -0.0024(18) 0.0050(16)
C49 0.044(2) 0.040(2) 0.031(2) 0.0016(17) 0.0107(17) -0.0027(16)
C50 0.067(3) 0.059(3) 0.050(3) 0.016(2) 0.011(2) -0.006(2)
C51 0.193(6) 0.057(3) 0.041(3) -0.011(2) 0.005(3) 0.002(3)
C52 0.062(3) 0.064(3) 0.023(2) 0.0004(19) -0.0018(19) 0.011(2)
C53 0.082(3) 0.076(3) 0.044(3) 0.015(2) 0.007(2) -0.006(2)
C54 0.118(4) 0.095(3) 0.028(2) 0.000(2) 0.001(2) 0.022(3)
Cl2 0.027(15) 0.019(7) 0.015(8) 0.007(6) 0.006(5) -0.008(7)

loop_
_atom_type_symbol
_atom_type_description
_atom_type_scat_dispersion_real
_atom_type_scat_dispersion_imag
_atom_type_scat_source
C C 0.0033 0.0016 'International Tables Vol C Tables 4.2.6.8 and 6.1.1.4'
H H 0.0000 0.0000 'International Tables Vol C Tables 4.2.6.8 and 6.1.1.4'
Cl Cl 0.1484 0.1585 'International Tables Vol C Tables 4.2.6.8 and 6.1.1.4'
N N 0.0061 0.0033 'International Tables Vol C Tables 4.2.6.8 and 6.1.1.4'
O O 0.0106 0.0060 'International Tables Vol C Tables 4.2.6.8 and 6.1.1.4'
Rh Rh -1.1178 0.9187 'International Tables Vol C Tables 4.2.6.8 and 6.1.1.4'

loop_
_geom_angle_atom_site_label_1
_geom_angle_atom_site_label_2
_geom_angle_atom_site_label_3
_geom_angle
O1 Rh1 O2 40.6(3)
O1 Rh1 C1 90.92(11)
O2 Rh1 C1 89.73(13)
O1 Rh1 C28 87.51(11)
O2 Rh1 C28 88.59(13)
C1 Rh1 C28 178.25(11)
O1 Rh1 Cl1 156.97(17)
O2 Rh1 Cl1 162.45(16)
C1 Rh1 Cl1 89.64(8)
C28 Rh1 Cl1 92.11(8)
O1 Rh1 Cl2 23.6(4)
O2 Rh1 Cl2 16.9(4)
C1 Rh1 Cl2 90.6(4)
C28 Rh1 Cl2 87.7(4)
Cl1 Rh1 Cl2 179.3(3)
Cl2 O1 O2 29.2(10)
Cl2 O1 Rh1 99.1(12)
O2 O1 Rh1 69.9(2)
Cl2 O2 O1 39.9(17)
Cl2 O2 Rh1 109.4(18)
O1 O2 Rh1 69.50(18)
C1 N1 C2 111.8(3)
C1 N1 C4 128.2(2)
C2 N1 C4 119.9(2)
C1 N2 C3 112.4(3)
C1 N2 C16 128.4(2)
C3 N2 C16 119.2(2)
C28 N3 C29 112.0(2)
C28 N3 C31 128.1(2)
C29 N3 C31 119.9(2)
C28 N4 C30 112.5(2)
C28 N4 C43 127.2(2)
C30 N4 C43 120.3(2)
N2 C1 N1 102.2(2)
N2 C1 Rh1 128.6(2)
N1 C1 Rh1 129.3(2)
C3 C2 N1 106.9(3)
C2 C3 N2 106.7(3)
C5 C4 C9 122.8(3)
C5 C4 N1 118.4(3)
C9 C4 N1 118.5(3)
C6 C5 C4 116.9(3)
C6 C5 C13 121.5(3)
C4 C5 C13 121.5(3)
C7 C6 C5 121.9(3)
C6 C7 C8 120.2(3)
C7 C8 C9 120.8(3)
C8 C9 C4 117.5(3)
C8 C9 C10 120.4(3)
C4 C9 C10 122.0(3)
C9 C10 C11 112.4(3)
C9 C10 C12 110.1(3)
C11 C10 C12 110.1(3)
C14 C13 C5 113.1(3)
C14 C13 C15 111.0(3)
C5 C13 C15 110.3(3)
C21 C16 C17 123.7(3)
C21 C16 N2 118.3(3)
C17 C16 N2 117.6(3)
C18 C17 C16 116.7(3)
C18 C17 C22 120.7(3)
C16 C17 C22 122.6(3)
C19 C18 C17 121.0(3)
C20 C19 C18 120.4(3)
C19 C20 C21 121.2(3)
C16 C21 C20 116.9(3)
C16 C21 C25 122.2(3)
C20 C21 C25 120.8(3)
C17 C22 C23 112.0(3)
C17 C22 C24 111.9(3)
C23 C22 C24 110.3(3)
C27 C25 C21 112.5(3)
C27 C25 C26 111.3(3)
C21 C25 C26 110.0(3)
N4 C28 N3 102.2(2)
N4 C28 Rh1 130.3(2)
N3 C28 Rh1 127.3(2)
C30 C29 N3 107.1(3)
C29 C30 N4 106.2(3)
C32 C31 C36 123.9(3)
C32 C31 N3 118.6(3)
C36 C31 N3 117.1(3)
C31 C32 C33 116.9(4)
C31 C32 C37 122.4(3)
C33 C32 C37 120.6(4)
C34 C33 C32 120.9(4)
C35 C34 C33 120.8(4)
C34 C35 C36 121.4(4)
C31 C36 C35 116.0(4)
C31 C36 C40 123.5(3)
C35 C36 C40 120.5(4)
C38 C37 C32 113.9(3)
C38 C37 C39B 113.6(16)
C32 C37 C39B 117(2)
C38 C37 C39A 106.4(12)
C32 C37 C39A 106.6(13)
C39B C37 C39A 20(3)
C36 C40 C41 111.2(3)
C36 C40 C42 112.0(3)
C41 C40 C42 110.1(3)
C48 C43 C44 123.4(3)
C48 C43 N4 118.1(3)
C44 C43 N4 118.2(3)
C45 C44 C43 117.1(3)
C45 C44 C49 120.7(3)
C43 C44 C49 122.1(3)
C46 C45 C44 120.8(3)
C47 C46 C45 121.1(3)
C46 C47 C48 120.9(3)
C43 C48 C47 116.5(3)
C43 C48 C52 122.5(3)
C47 C48 C52 120.9(3)
C50 C49 C44 112.4(3)
C50 C49 C51 110.0(3)
C44 C49 C51 111.4(3)
C48 C52 C54 113.3(3)
C48 C52 C53 110.8(3)
C54 C52 C53 109.7(3)
O2 Cl2 O1 111(3)
O2 Cl2 Rh1 53.7(15)
O1 Cl2 Rh1 57.2(11)

loop_
_geom_bond_atom_site_label_1
_geom_bond_atom_site_label_2
_geom_bond_distance
Rh1 O1 1.989(3)
Rh1 O2 1.995(4)
Rh1 C1 2.056(3)
Rh1 C28 2.059(3)
Rh1 Cl1 2.2876(9)
Rh1 Cl2 2.34(2)
O1 Cl2 0.949(15)
O1 O2 1.381(9)
O2 Cl2 0.721(12)
N1 C1 1.376(3)
N1 C2 1.391(3)
N1 C4 1.446(4)
N2 C1 1.371(3)
N2 C3 1.386(3)
N2 C16 1.453(4)
N3 C28 1.376(3)
N3 C29 1.384(3)
N3 C31 1.449(4)
N4 C28 1.364(3)
N4 C30 1.393(3)
N4 C43 1.452(3)
C2 C3 1.334(4)
C4 C5 1.406(4)
C4 C9 1.407(4)
C5 C6 1.391(4)
C5 C13 1.530(4)
C6 C7 1.381(4)
C7 C8 1.388(4)
C8 C9 1.395(4)
C9 C10 1.532(4)
C10 C11 1.543(4)
C10 C12 1.543(4)
C13 C14 1.511(4)
C13 C15 1.530(4)
C16 C21 1.394(4)
C16 C17 1.405(4)
C17 C18 1.398(4)
C17 C22 1.525(4)
C18 C19 1.388(4)
C19 C20 1.381(4)
C20 C21 1.397(4)
C21 C25 1.526(4)
C22 C23 1.527(4)
C22 C24 1.531(4)
C25 C27 1.511(4)
C25 C26 1.530(4)
C29 C30 1.336(4)
C31 C32 1.395(5)
C31 C36 1.407(4)
C32 C33 1.399(5)
C32 C37 1.527(5)
C33 C34 1.384(6)
C34 C35 1.372(6)
C35 C36 1.409(5)
C36 C40 1.514(5)
C37 C38 1.510(5)
C37 C39B 1.539(13)
C37 C39A 1.549(12)
C40 C41 1.530(4)
C40 C42 1.545(4)
C43 C48 1.400(4)
C43 C44 1.404(4)
C44 C45 1.398(4)
C44 C49 1.514(4)
C45 C46 1.377(4)
C46 C47 1.376(5)
C47 C48 1.411(4)
C48 C52 1.518(4)
C49 C50 1.512(4)
C49 C51 1.524(4)
C52 C54 1.536(4)
C52 C53 1.550(4)
